data_7008153
loop_
_publ_author_name
'Chan, Zhi-Kai'
'Wu, Ying-Yann'
'Chen, Jhy-Der'
'Yeh, Chen-Yu'
'Wang, Chih-Chieh'
'Tsai, Yi-Fang'
'Wang, Ju-Chun'

_publ_section_title
;
 Linear and cyclic tetranuclear copper(I) complexes containing anions
 of N,N'-bis(pyrimidine-2-yl)formamidine.
;
_journal_issue 5
_journal_name_full 'Dalton transactions (Cambridge, England : 2003)'
_journal_page_first 985
_journal_page_last 990
_journal_paper_doi 10.1039/b417911k
_journal_year 2005
_chemical_formula_sum 'C45 H57 Cu4 N21 S2'
_chemical_formula_weight 1210.40
_chemical_name_systematic
;
?
;
_space_group_IT_number 2
_symmetry_cell_setting triclinic
_symmetry_space_group_name_Hall '-P 1'
_symmetry_space_group_name_H-M 'P -1'
_atom_sites_solution_hydrogens geom
_atom_sites_solution_primary direct
_atom_sites_solution_secondary difmap
_audit_creation_method SHELXL-97
_cell_angle_alpha 77.244(2)
_cell_angle_beta 80.623(2)
_cell_angle_gamma 69.965(2)
_cell_formula_units_Z 2
_cell_length_a 12.1269(15)
_cell_length_b 15.4003(19)
_cell_length_c 15.4330(19)
_cell_measurement_reflns_used 895
_cell_measurement_temperature 298(2)
_cell_measurement_theta_max 24.86
_cell_measurement_theta_min 2.63
_cell_volume 2629.0(6)
_computing_cell_refinement 'Bruker SMART'
_computing_data_collection 'Bruker SMART'
_computing_data_reduction 'Bruker SAINT'
_computing_molecular_graphics 'Bruker SHELXTL'
_computing_publication_material 'Bruker SHELXTL'
_computing_structure_refinement 'SHELXL-97 (Sheldrick, 1997)'
_computing_structure_solution 'SHELXS-97 (Sheldrick, 1990)'
_diffrn_ambient_temperature 298(2)
_diffrn_measured_fraction_theta_full 0.996
_diffrn_measured_fraction_theta_max 0.996
_diffrn_measurement_device_type 'CCD area detector'
_diffrn_measurement_method 'phi and omega scans'
_diffrn_radiation_monochromator graphite
_diffrn_radiation_source 'fine-focus sealed tube'
_diffrn_radiation_type MoK\a
_diffrn_radiation_wavelength 0.71073
_diffrn_reflns_av_R_equivalents 0.0333
_diffrn_reflns_av_sigmaI/netI 0.0348
_diffrn_reflns_limit_h_max 14
_diffrn_reflns_limit_h_min -14
_diffrn_reflns_limit_k_max 18
_diffrn_reflns_limit_k_min -17
_diffrn_reflns_limit_l_max 18
_diffrn_reflns_limit_l_min -18
_diffrn_reflns_number 24372
_diffrn_reflns_theta_full 25.06
_diffrn_reflns_theta_max 25.06
_diffrn_reflns_theta_min 1.91
_exptl_absorpt_coefficient_mu 1.731
_exptl_absorpt_correction_T_max 0.8897
_exptl_absorpt_correction_T_min 0.8058
_exptl_absorpt_correction_type multi-scan
_exptl_crystal_colour red
_exptl_crystal_density_diffrn 1.529
_exptl_crystal_density_meas 0
_exptl_crystal_density_method 'not measured'
_exptl_crystal_description block
_exptl_crystal_F_000 1244
_exptl_crystal_size_max 0.36
_exptl_crystal_size_mid 0.30
_exptl_crystal_size_min 0.20
_refine_diff_density_max 0.399
_refine_diff_density_min -0.451
_refine_diff_density_rms 0.049
_refine_ls_extinction_method none
_refine_ls_goodness_of_fit_ref 1.002
_refine_ls_hydrogen_treatment constr
_refine_ls_matrix_type full
_refine_ls_number_parameters 649
_refine_ls_number_reflns 9309
_refine_ls_number_restraints 0
_refine_ls_restrained_S_all 1.002
_refine_ls_R_factor_all 0.0724
_refine_ls_R_factor_gt 0.0362
_refine_ls_shift/su_max 0.001
_refine_ls_shift/su_mean 0.000
_refine_ls_structure_factor_coef Fsqd
_refine_ls_weighting_details 'calc w=1/[\s^2^(Fo^2^)+(0.0433P)^2^+0.8036P] where P=(Fo^2^+2Fc^2^)/3'
_refine_ls_weighting_scheme calc
_refine_ls_wR_factor_gt 0.0832
_refine_ls_wR_factor_ref 0.0964
_reflns_number_gt 5842
_reflns_number_total 9309
_reflns_threshold_expression >2sigma(I)
_cod_data_source_file b417911k.txt
_cod_data_source_block 3
_cod_depositor_comments
;
The following automatic conversions were performed:
'_symmetry_cell_setting' value 'Triclinic' changed to 'triclinic'
according to '/home/saulius/struct/CIF-dictionaries/cif_core.dic'
dictionary named 'cif_core.dic' version 2.4.1 from 2010-06-29.

Automatic conversion script
Id: cif_fix_enum 1527 2010-12-29 10:47:43Z saulius 
;
_cod_original_sg_symbol_H-M P-1
_cod_database_code 7008153

loop_
_symmetry_equiv_pos_as_xyz
'x, y, z'
'-x, -y, -z'

loop_
_atom_site_label
_atom_site_type_symbol
_atom_site_fract_x
_atom_site_fract_y
_atom_site_fract_z
_atom_site_U_iso_or_equiv
_atom_site_adp_type
_atom_site_occupancy
_atom_site_symmetry_multiplicity
_atom_site_calc_flag
_atom_site_refinement_flags
_atom_site_disorder_assembly
_atom_site_disorder_group
Cu1 Cu 0.25078(3) 0.34809(3) 0.15861(3) 0.06134(11) Uani 1 1 d . . .
Cu2 Cu 0.24881(3) 0.26569(2) 0.03401(2) 0.04492(9) Uani 1 1 d . . .
Cu3 Cu 0.24432(3) 0.18397(2) -0.08946(2) 0.04469(9) Uani 1 1 d . . .
Cu4 Cu 0.23770(3) 0.09711(3) -0.20879(2) 0.05538(11) Uani 1 1 d . . .
S1 S 0.28142(8) 0.48121(7) 0.40778(6) 0.0708(2) Uani 1 1 d . . .
S2 S 0.26732(9) -0.08441(8) -0.43382(7) 0.0984(3) Uani 1 1 d . . .
N1 N 0.43201(19) 0.26739(16) 0.14549(14) 0.0470(6) Uani 1 1 d . . .
N2 N 0.60580(19) 0.16468(17) 0.08083(15) 0.0526(6) Uani 1 1 d . . .
N3 N 0.41992(17) 0.19650(15) 0.03118(13) 0.0402(5) Uani 1 1 d . . .
N4 N 0.41397(17) 0.12446(15) -0.08381(13) 0.0396(5) Uani 1 1 d . . .
N5 N 0.41576(18) 0.04454(15) -0.19543(14) 0.0415(5) Uani 1 1 d . . .
N6 N 0.59737(19) 0.03891(17) -0.14896(15) 0.0510(6) Uani 1 1 d . . .
N7 N 0.13785(19) 0.27261(17) 0.22490(15) 0.0536(6) Uani 1 1 d . . .
N8 N 0.0238(2) 0.1701(2) 0.24063(17) 0.0702(8) Uani 1 1 d . . .
N9 N 0.12936(18) 0.20961(15) 0.10449(14) 0.0420(5) Uani 1 1 d . . .
N10 N 0.10726(17) 0.15210(15) -0.01553(13) 0.0392(5) Uani 1 1 d . . .
N11 N 0.08251(18) 0.08705(16) -0.12987(14) 0.0438(6) Uani 1 1 d . . .
N12 N -0.07310(18) 0.12543(16) -0.01417(15) 0.0483(6) Uani 1 1 d . . .
N13 N 0.1854(2) 0.46550(17) 0.06007(17) 0.0574(7) Uani 1 1 d . . .
N14 N 0.1600(2) 0.54738(19) -0.0898(2) 0.0721(8) Uani 1 1 d . . .
N15 N 0.18949(19) 0.38483(16) -0.05139(16) 0.0499(6) Uani 1 1 d . . .
N16 N 0.17293(18) 0.31284(16) -0.16225(15) 0.0459(6) Uani 1 1 d . . .
N17 N 0.15548(19) 0.24318(17) -0.27536(15) 0.0501(6) Uani 1 1 d . . .
N18 N 0.0643(2) 0.40900(19) -0.28200(18) 0.0656(8) Uani 1 1 d . . .
N19 N 0.2585(2) 0.4160(2) 0.26128(19) 0.0726(8) Uani 1 1 d . . .
N20 N 0.2302(2) 0.02811(18) -0.30856(17) 0.0601(7) Uani 1 1 d . . .
N21 N 0.52520(19) 0.30906(16) 0.66039(14) 0.0481(6) Uani 1 1 d . . .
C1 C 0.4996(3) 0.2767(2) 0.2015(2) 0.0651(9) Uani 1 1 d . . .
H1A H 0.4636 0.3160 0.2430 0.078 Uiso 1 1 calc R . .
C2 C 0.6181(3) 0.2317(3) 0.2009(2) 0.0722(10) Uani 1 1 d . . .
H2B H 0.6624 0.2384 0.2414 0.087 Uiso 1 1 calc R . .
C3 C 0.6684(3) 0.1761(2) 0.1378(2) 0.0652(9) Uani 1 1 d . . .
H3A H 0.7493 0.1453 0.1347 0.078 Uiso 1 1 calc R . .
C4 C 0.4896(2) 0.20872(19) 0.08724(17) 0.0414(6) Uani 1 1 d . . .
C5 C 0.4724(2) 0.13824(18) -0.02529(16) 0.0411(7) Uani 1 1 d . . .
H5A H 0.5526 0.1059 -0.0240 0.049 Uiso 1 1 calc R . .
C6 C 0.4789(2) 0.06640(17) -0.14354(16) 0.0381(6) Uani 1 1 d . . .
C7 C 0.6556(3) -0.0193(2) -0.2050(2) 0.0567(8) Uani 1 1 d . . .
H7A H 0.7375 -0.0403 -0.2093 0.068 Uiso 1 1 calc R . .
C8 C 0.6002(3) -0.0498(2) -0.2567(2) 0.0564(8) Uani 1 1 d . . .
H8B H 0.6422 -0.0925 -0.2940 0.068 Uiso 1 1 calc R . .
C9 C 0.4798(2) -0.0142(2) -0.25095(19) 0.0508(7) Uani 1 1 d . . .
H9A H 0.4402 -0.0318 -0.2874 0.061 Uiso 1 1 calc R . .
C10 C 0.1055(3) 0.2787(3) 0.3112(2) 0.0813(11) Uani 1 1 d . . .
H10A H 0.1333 0.3160 0.3360 0.098 Uiso 1 1 calc R . .
C11 C 0.0343(4) 0.2332(3) 0.3640(2) 0.1019(13) Uani 1 1 d . . .
H11A H 0.0132 0.2388 0.4237 0.122 Uiso 1 1 calc R . .
C12 C -0.0048(3) 0.1792(3) 0.3258(2) 0.0895(12) Uani 1 1 d . . .
H12B H -0.0537 0.1471 0.3607 0.107 Uiso 1 1 calc R . .
C13 C 0.0943(2) 0.2178(2) 0.19291(18) 0.0478(7) Uani 1 1 d . . .
C14 C 0.0746(2) 0.16816(18) 0.06723(17) 0.0425(7) Uani 1 1 d . . .
H14B H 0.0121 0.1500 0.0998 0.051 Uiso 1 1 calc R . .
C15 C 0.0364(2) 0.12000(18) -0.05309(17) 0.0385(6) Uani 1 1 d . . .
C16 C -0.1387(2) 0.0959(2) -0.0551(2) 0.0525(8) Uani 1 1 d . . .
H16A H -0.2145 0.0987 -0.0295 0.063 Uiso 1 1 calc R . .
C17 C -0.1000(2) 0.0619(2) -0.1324(2) 0.0542(8) Uani 1 1 d . . .
H17A H -0.1475 0.0424 -0.1603 0.065 Uiso 1 1 calc R . .
C18 C 0.0126(2) 0.0577(2) -0.16719(19) 0.0529(8) Uani 1 1 d . . .
H18B H 0.0419 0.0333 -0.2194 0.063 Uiso 1 1 calc R . .
C19 C 0.1655(3) 0.5483(2) 0.0853(3) 0.0787(11) Uani 1 1 d . . .
H19A H 0.1673 0.5493 0.1451 0.094 Uiso 1 1 calc R . .
C20 C 0.1427(3) 0.6303(3) 0.0262(3) 0.0947(13) Uani 1 1 d . . .
H20A H 0.1265 0.6872 0.0449 0.114 Uiso 1 1 calc R . .
C21 C 0.1444(3) 0.6267(3) -0.0618(3) 0.0916(13) Uani 1 1 d . . .
H21A H 0.1343 0.6819 -0.1036 0.110 Uiso 1 1 calc R . .
C22 C 0.1768(2) 0.4698(2) -0.0273(2) 0.0531(8) Uani 1 1 d . . .
C23 C 0.1557(2) 0.3899(2) -0.12989(19) 0.0498(7) Uani 1 1 d . . .
H23A H 0.1192 0.4484 -0.1630 0.060 Uiso 1 1 calc R . .
C24 C 0.1290(2) 0.3235(2) -0.24270(19) 0.0489(7) Uani 1 1 d . . .
C25 C 0.0278(3) 0.4138(3) -0.3592(2) 0.0759(11) Uani 1 1 d . . .
H25A H -0.0153 0.4723 -0.3888 0.091 Uiso 1 1 calc R . .
C26 C 0.0502(3) 0.3366(3) -0.3984(2) 0.0792(11) Uani 1 1 d . . .
H26A H 0.0229 0.3418 -0.4528 0.095 Uiso 1 1 calc R . .
C27 C 0.1141(3) 0.2523(3) -0.3537(2) 0.0668(9) Uani 1 1 d . . .
H27A H 0.1297 0.1989 -0.3783 0.080 Uiso 1 1 calc R . .
C28 C 0.2686(2) 0.4420(2) 0.3207(2) 0.0530(8) Uani 1 1 d . . .
C29 C 0.2452(2) -0.0177(2) -0.35980(19) 0.0513(8) Uani 1 1 d . . .
C30 C 0.4662(2) 0.2408(2) 0.64794(19) 0.0512(7) Uani 1 1 d . . .
H30A H 0.5132 0.1777 0.6726 0.061 Uiso 1 1 calc R . .
H30B H 0.3897 0.2541 0.6823 0.061 Uiso 1 1 calc R . .
C31 C 0.4488(3) 0.2426(2) 0.5526(2) 0.0605(8) Uani 1 1 d . . .
H31A H 0.5213 0.2417 0.5148 0.073 Uiso 1 1 calc R . .
H31B H 0.3876 0.3000 0.5314 0.073 Uiso 1 1 calc R . .
C32 C 0.4144(3) 0.1586(2) 0.5472(2) 0.0713(10) Uani 1 1 d . . .
H32A H 0.4807 0.1020 0.5602 0.086 Uiso 1 1 calc R . .
H32B H 0.3498 0.1543 0.5924 0.086 Uiso 1 1 calc R . .
C33 C 0.3774(4) 0.1629(3) 0.4572(3) 0.1081(14) Uani 1 1 d . . .
H33A H 0.3566 0.1080 0.4579 0.162 Uiso 1 1 calc R . .
H33B H 0.4415 0.1656 0.4122 0.162 Uiso 1 1 calc R . .
H33C H 0.3107 0.2180 0.4443 0.162 Uiso 1 1 calc R . .
C34 C 0.5303(3) 0.2980(2) 0.76066(18) 0.0625(9) Uani 1 1 d . . .
H34A H 0.4506 0.3110 0.7896 0.075 Uiso 1 1 calc R . .
H34B H 0.5734 0.2331 0.7832 0.075 Uiso 1 1 calc R . .
C35 C 0.5873(5) 0.3604(4) 0.7871(3) 0.1425(19) Uani 1 1 d . . .
H35A H 0.5511 0.4250 0.7593 0.171 Uiso 1 1 calc R . .
H35B H 0.6704 0.3419 0.7659 0.171 Uiso 1 1 calc R . .
C36 C 0.5738(6) 0.3535(4) 0.8876(3) 0.149(2) Uani 1 1 d . . .
H36A H 0.5533 0.2972 0.9146 0.179 Uiso 1 1 calc R . .
H36B H 0.6498 0.3455 0.9063 0.179 Uiso 1 1 calc R . .
C37 C 0.4952(7) 0.4248(6) 0.9196(4) 0.263(5) Uani 1 1 d . . .
H37A H 0.4933 0.4127 0.9835 0.394 Uiso 1 1 calc R . .
H37B H 0.4189 0.4330 0.9029 0.394 Uiso 1 1 calc R . .
H37C H 0.5160 0.4808 0.8957 0.394 Uiso 1 1 calc R . .
C38 C 0.4589(3) 0.4095(2) 0.62023(19) 0.0562(8) Uani 1 1 d . . .
H38A H 0.5010 0.4501 0.6286 0.067 Uiso 1 1 calc R . .
H38B H 0.4602 0.4135 0.5565 0.067 Uiso 1 1 calc R . .
C39 C 0.3321(3) 0.4470(2) 0.6582(2) 0.0795(11) Uani 1 1 d . . .
H39A H 0.3288 0.4361 0.7228 0.095 Uiso 1 1 calc R . .
H39B H 0.2866 0.4128 0.6424 0.095 Uiso 1 1 calc R . .
C40 C 0.2768(4) 0.5517(3) 0.6240(3) 0.0867(12) Uani 1 1 d . . .
H40A H 0.2927 0.5637 0.5596 0.104 Uiso 1 1 calc R . .
H40B H 0.1920 0.5683 0.6377 0.104 Uiso 1 1 calc R . .
C41 C 0.3191(5) 0.6130(3) 0.6615(3) 0.1286(18) Uani 1 1 d . . .
H41A H 0.2817 0.6774 0.6358 0.193 Uiso 1 1 calc R . .
H41B H 0.4030 0.5976 0.6480 0.193 Uiso 1 1 calc R . .
H41C H 0.3003 0.6042 0.7250 0.193 Uiso 1 1 calc R . .
C42 C 0.6496(2) 0.2872(2) 0.61275(19) 0.0566(8) Uani 1 1 d . . .
H42A H 0.6434 0.3016 0.5489 0.068 Uiso 1 1 calc R . .
H42B H 0.6864 0.3289 0.6262 0.068 Uiso 1 1 calc R . .
C43 C 0.7298(3) 0.1878(2) 0.6356(2) 0.0661(9) Uani 1 1 d . . .
H43A H 0.6978 0.1452 0.6180 0.079 Uiso 1 1 calc R . .
H43B H 0.7347 0.1710 0.6995 0.079 Uiso 1 1 calc R . .
C44 C 0.8519(3) 0.1783(3) 0.5877(3) 0.0936(13) Uani 1 1 d . . .
H44A H 0.8447 0.2027 0.5246 0.112 Uiso 1 1 calc R . .
H44B H 0.8861 0.2164 0.6103 0.112 Uiso 1 1 calc R . .
C45 C 0.9335(3) 0.0795(3) 0.5987(3) 0.1103(16) Uani 1 1 d . . .
H45A H 1.0090 0.0783 0.5674 0.166 Uiso 1 1 calc R . .
H45B H 0.9015 0.0416 0.5749 0.166 Uiso 1 1 calc R . .
H45C H 0.9422 0.0551 0.6610 0.166 Uiso 1 1 calc R . .

loop_
_atom_site_aniso_label
_atom_site_aniso_U_11
_atom_site_aniso_U_22
_atom_site_aniso_U_33
_atom_site_aniso_U_23
_atom_site_aniso_U_13
_atom_site_aniso_U_12
Cu1 0.0697(2) 0.0690(3) 0.0597(2) -0.0333(2) 0.00070(19) -0.0297(2)
Cu2 0.04505(19) 0.0508(2) 0.0469(2) -0.02100(16) 0.00052(15) -0.01992(16)
Cu3 0.03992(18) 0.0549(2) 0.04698(19) -0.02226(17) 0.00022(15) -0.01870(16)
Cu4 0.0456(2) 0.0760(3) 0.0575(2) -0.03536(19) 0.00227(17) -0.02442(18)
S1 0.0918(6) 0.0740(6) 0.0605(5) -0.0219(4) -0.0191(5) -0.0322(5)
S2 0.0861(7) 0.1319(8) 0.1014(7) -0.0841(6) 0.0068(5) -0.0334(6)
N1 0.0489(13) 0.0532(14) 0.0453(13) -0.0170(11) -0.0030(11) -0.0202(11)
N2 0.0432(13) 0.0718(17) 0.0473(13) -0.0207(12) -0.0049(11) -0.0173(12)
N3 0.0390(11) 0.0468(13) 0.0391(12) -0.0131(10) 0.0005(10) -0.0176(10)
N4 0.0378(11) 0.0442(13) 0.0405(12) -0.0136(10) -0.0002(10) -0.0155(10)
N5 0.0435(12) 0.0440(13) 0.0410(12) -0.0146(10) 0.0019(10) -0.0173(10)
N6 0.0398(13) 0.0573(15) 0.0579(14) -0.0259(12) -0.0066(11) -0.0073(11)
N7 0.0510(14) 0.0694(16) 0.0489(14) -0.0285(12) 0.0059(11) -0.0238(12)
N8 0.0866(18) 0.0885(19) 0.0523(15) -0.0288(14) 0.0207(14) -0.0512(16)
N9 0.0398(12) 0.0494(13) 0.0423(12) -0.0189(10) 0.0031(10) -0.0176(10)
N10 0.0385(11) 0.0428(13) 0.0409(12) -0.0140(10) 0.0015(10) -0.0174(10)
N11 0.0423(12) 0.0539(14) 0.0419(12) -0.0128(11) -0.0027(10) -0.0217(11)
N12 0.0385(12) 0.0520(14) 0.0603(15) -0.0209(12) 0.0032(11) -0.0186(11)
N13 0.0493(14) 0.0492(15) 0.0796(18) -0.0307(13) -0.0072(13) -0.0106(12)
N14 0.0799(19) 0.0433(16) 0.095(2) -0.0103(15) -0.0233(16) -0.0161(14)
N15 0.0503(13) 0.0444(14) 0.0590(15) -0.0154(12) -0.0039(12) -0.0169(11)
N16 0.0431(12) 0.0473(14) 0.0492(13) -0.0106(11) -0.0007(11) -0.0171(11)
N17 0.0457(13) 0.0607(16) 0.0474(14) -0.0130(12) -0.0035(11) -0.0196(12)
N18 0.0601(16) 0.0627(18) 0.0694(17) -0.0099(15) -0.0209(14) -0.0081(14)
N19 0.0710(17) 0.087(2) 0.0742(18) -0.0479(16) -0.0033(14) -0.0238(15)
N20 0.0556(15) 0.0765(17) 0.0627(16) -0.0373(14) 0.0008(12) -0.0268(13)
N21 0.0542(14) 0.0504(14) 0.0421(13) -0.0062(11) 0.0040(11) -0.0246(12)
C1 0.067(2) 0.080(2) 0.0602(19) -0.0330(17) -0.0106(16) -0.0234(18)
C2 0.067(2) 0.096(3) 0.067(2) -0.035(2) -0.0217(17) -0.0231(19)
C3 0.0493(17) 0.090(2) 0.060(2) -0.0246(19) -0.0101(15) -0.0185(17)
C4 0.0449(15) 0.0486(16) 0.0360(14) -0.0072(12) -0.0034(12) -0.0221(13)
C5 0.0380(14) 0.0465(16) 0.0415(15) -0.0110(13) -0.0013(12) -0.0159(12)
C6 0.0434(15) 0.0326(14) 0.0389(14) -0.0055(12) -0.0001(12) -0.0150(12)
C7 0.0431(16) 0.0589(19) 0.067(2) -0.0270(16) -0.0068(15) -0.0039(14)
C8 0.0550(18) 0.0558(19) 0.0590(18) -0.0298(15) -0.0007(15) -0.0086(15)
C9 0.0529(17) 0.0537(18) 0.0521(17) -0.0216(14) 0.0005(14) -0.0199(14)
C10 0.090(2) 0.119(3) 0.058(2) -0.047(2) 0.0172(18) -0.054(2)
C11 0.125(3) 0.155(4) 0.056(2) -0.053(2) 0.035(2) -0.082(3)
C12 0.107(3) 0.124(3) 0.060(2) -0.039(2) 0.031(2) -0.069(2)
C13 0.0443(15) 0.0532(18) 0.0479(16) -0.0206(14) 0.0036(13) -0.0146(14)
C14 0.0413(15) 0.0410(16) 0.0472(16) -0.0124(13) 0.0037(12) -0.0164(12)
C15 0.0394(14) 0.0356(14) 0.0424(15) -0.0078(12) -0.0040(12) -0.0139(12)
C16 0.0371(15) 0.0562(18) 0.0681(19) -0.0147(16) -0.0026(14) -0.0188(14)
C17 0.0501(16) 0.0637(19) 0.0608(18) -0.0142(16) -0.0095(14) -0.0292(15)
C18 0.0559(17) 0.068(2) 0.0474(16) -0.0181(15) -0.0059(14) -0.0301(15)
C19 0.073(2) 0.056(2) 0.111(3) -0.043(2) -0.024(2) -0.0012(18)
C20 0.095(3) 0.050(2) 0.144(4) -0.039(2) -0.049(3) 0.002(2)
C21 0.095(3) 0.049(2) 0.134(4) -0.012(2) -0.047(3) -0.014(2)
C22 0.0403(15) 0.0468(18) 0.074(2) -0.0191(16) -0.0062(15) -0.0110(14)
C23 0.0442(16) 0.0483(18) 0.0555(18) -0.0044(15) -0.0044(14) -0.0162(14)
C24 0.0370(15) 0.062(2) 0.0502(17) -0.0114(15) 0.0009(13) -0.0200(14)
C25 0.068(2) 0.076(3) 0.076(2) 0.001(2) -0.0295(19) -0.0114(19)
C26 0.088(2) 0.084(3) 0.068(2) -0.012(2) -0.036(2) -0.020(2)
C27 0.074(2) 0.071(2) 0.060(2) -0.0159(18) -0.0185(17) -0.0208(18)
C28 0.0477(17) 0.0482(18) 0.068(2) -0.0221(16) -0.0006(15) -0.0162(14)
C29 0.0347(14) 0.075(2) 0.0515(17) -0.0210(16) -0.0018(13) -0.0217(14)
C30 0.0490(16) 0.0484(17) 0.0578(18) -0.0071(14) 0.0017(14) -0.0221(14)
C31 0.0666(19) 0.058(2) 0.063(2) -0.0074(16) -0.0130(16) -0.0266(16)
C32 0.073(2) 0.082(2) 0.071(2) -0.0246(19) 0.0042(18) -0.0386(19)
C33 0.143(3) 0.122(3) 0.093(3) -0.027(3) -0.029(3) -0.072(3)
C34 0.090(2) 0.066(2) 0.0378(16) -0.0022(15) -0.0014(16) -0.0385(18)
C35 0.277(5) 0.158(4) 0.056(2) -0.006(3) -0.025(3) -0.153(4)
C36 0.286(6) 0.162(5) 0.061(3) -0.010(3) -0.033(3) -0.146(5)
C37 0.281(9) 0.256(9) 0.098(4) -0.031(5) 0.053(5) 0.075(7)
C38 0.0679(19) 0.0486(18) 0.0507(17) -0.0040(14) 0.0028(15) -0.0237(15)
C39 0.079(2) 0.056(2) 0.088(3) -0.0100(19) 0.013(2) -0.0145(19)
C40 0.105(3) 0.063(2) 0.082(3) -0.016(2) -0.003(2) -0.014(2)
C41 0.180(5) 0.087(3) 0.119(4) -0.040(3) -0.033(3) -0.021(3)
C42 0.0557(17) 0.071(2) 0.0498(17) -0.0067(15) 0.0055(14) -0.0362(16)
C43 0.0545(19) 0.080(2) 0.059(2) -0.0134(18) -0.0015(16) -0.0164(18)
C44 0.060(2) 0.129(4) 0.098(3) -0.040(3) 0.003(2) -0.031(2)
C45 0.066(2) 0.156(4) 0.093(3) -0.050(3) -0.024(2) 0.010(3)

loop_
_atom_type_symbol
_atom_type_description
_atom_type_scat_dispersion_real
_atom_type_scat_dispersion_imag
_atom_type_scat_source
C C 0.0033 0.0016 'International Tables Vol C Tables 4.2.6.8 and 6.1.1.4'
H H 0.0000 0.0000 'International Tables Vol C Tables 4.2.6.8 and 6.1.1.4'
N N 0.0061 0.0033 'International Tables Vol C Tables 4.2.6.8 and 6.1.1.4'
S S 0.1246 0.1234 'International Tables Vol C Tables 4.2.6.8 and 6.1.1.4'
Cu Cu 0.3201 1.2651 'International Tables Vol C Tables 4.2.6.8 and 6.1.1.4'

loop_
_geom_angle_atom_site_label_1
_geom_angle_atom_site_label_2
_geom_angle_atom_site_label_3
_geom_angle
_geom_angle_site_symmetry_1
_geom_angle_site_symmetry_3
_geom_angle_publ_flag
N7 Cu1 N13 118.54(9) . . ?
N7 Cu1 N19 99.88(10) . . ?
N13 Cu1 N19 99.94(10) . . ?
N7 Cu1 N1 115.04(9) . . ?
N13 Cu1 N1 119.04(9) . . ?
N19 Cu1 N1 97.50(9) . . ?
N7 Cu1 Cu2 81.57(6) . . ?
N13 Cu1 Cu2 80.36(7) . . ?
N19 Cu1 Cu2 178.10(8) . . ?
N1 Cu1 Cu2 80.75(6) . . ?
N3 Cu2 N9 122.02(9) . . ?
N3 Cu2 N15 120.04(9) . . ?
N9 Cu2 N15 117.03(9) . . ?
N3 Cu2 Cu3 87.09(6) . . ?
N9 Cu2 Cu3 87.31(6) . . ?
N15 Cu2 Cu3 86.04(7) . . ?
N3 Cu2 Cu1 93.52(6) . . ?
N9 Cu2 Cu1 92.13(6) . . ?
N15 Cu2 Cu1 93.89(7) . . ?
Cu3 Cu2 Cu1 179.330(18) . . ?
N4 Cu3 N10 131.28(9) . . ?
N4 Cu3 N16 122.93(9) . . ?
N10 Cu3 N16 104.82(9) . . ?
N4 Cu3 Cu2 86.82(6) . . ?
N10 Cu3 Cu2 86.08(6) . . ?
N16 Cu3 Cu2 87.56(7) . . ?
N4 Cu3 Cu4 93.35(6) . . ?
N10 Cu3 Cu4 92.15(6) . . ?
N16 Cu3 Cu4 94.20(7) . . ?
Cu2 Cu3 Cu4 177.78(2) . . ?
N5 Cu4 N20 99.82(9) . . ?
N5 Cu4 N11 136.53(8) . . ?
N20 Cu4 N11 98.26(9) . . ?
N5 Cu4 N17 121.17(8) . . ?
N20 Cu4 N17 98.53(9) . . ?
N11 Cu4 N17 94.49(8) . . ?
N5 Cu4 Cu3 80.94(6) . . ?
N20 Cu4 Cu3 178.84(8) . . ?
N11 Cu4 Cu3 81.72(6) . . ?
N17 Cu4 Cu3 80.31(6) . . ?
C1 N1 C4 115.3(2) . . ?
C1 N1 Cu1 115.87(19) . . ?
C4 N1 Cu1 128.84(18) . . ?
C3 N2 C4 117.8(2) . . ?
C5 N3 C4 117.4(2) . . ?
C5 N3 Cu2 121.32(17) . . ?
C4 N3 Cu2 121.23(16) . . ?
C5 N4 C6 117.1(2) . . ?
C5 N4 Cu3 122.81(17) . . ?
C6 N4 Cu3 120.05(16) . . ?
C9 N5 C6 115.2(2) . . ?
C9 N5 Cu4 115.40(18) . . ?
C6 N5 Cu4 129.19(17) . . ?
C7 N6 C6 116.9(2) . . ?
C10 N7 C13 115.4(3) . . ?
C10 N7 Cu1 115.8(2) . . ?
C13 N7 Cu1 128.79(18) . . ?
C12 N8 C13 116.5(3) . . ?
C14 N9 C13 117.1(2) . . ?
C14 N9 Cu2 121.45(17) . . ?
C13 N9 Cu2 121.30(18) . . ?
C14 N10 C15 117.4(2) . . ?
C14 N10 Cu3 122.50(17) . . ?
C15 N10 Cu3 119.84(16) . . ?
C18 N11 C15 115.9(2) . . ?
C18 N11 Cu4 115.42(18) . . ?
C15 N11 Cu4 127.76(17) . . ?
C16 N12 C15 116.8(2) . . ?
C19 N13 C22 115.8(3) . . ?
C19 N13 Cu1 113.9(2) . . ?
C22 N13 Cu1 129.5(2) . . ?
C21 N14 C22 116.4(3) . . ?
C23 N15 C22 116.2(3) . . ?
C23 N15 Cu2 124.2(2) . . ?
C22 N15 Cu2 119.5(2) . . ?
C23 N16 C24 117.6(2) . . ?
C23 N16 Cu3 120.74(19) . . ?
C24 N16 Cu3 121.30(19) . . ?
C27 N17 C24 115.9(3) . . ?
C27 N17 Cu4 115.3(2) . . ?
C24 N17 Cu4 128.27(19) . . ?
C25 N18 C24 116.4(3) . . ?
C28 N19 Cu1 172.1(3) . . ?
C29 N20 Cu4 168.4(2) . . ?
C30 N21 C38 111.6(2) . . ?
C30 N21 C42 110.8(2) . . ?
C38 N21 C42 106.2(2) . . ?
C30 N21 C34 107.0(2) . . ?
C38 N21 C34 111.5(2) . . ?
C42 N21 C34 110.0(2) . . ?
N1 C1 C2 123.6(3) . . ?
C1 C2 C3 116.6(3) . . ?
N2 C3 C2 122.2(3) . . ?
N2 C4 N1 124.4(2) . . ?
N2 C4 N3 119.9(2) . . ?
N1 C4 N3 115.6(2) . . ?
N3 C5 N4 121.9(2) . . ?
N6 C6 N5 124.8(2) . . ?
N6 C6 N4 119.2(2) . . ?
N5 C6 N4 115.9(2) . . ?
N6 C7 C8 122.8(3) . . ?
C7 C8 C9 116.6(3) . . ?
N5 C9 C8 123.5(3) . . ?
N7 C10 C11 123.4(3) . . ?
C10 C11 C12 116.9(3) . . ?
N8 C12 C11 122.8(3) . . ?
N8 C13 N7 125.0(3) . . ?
N8 C13 N9 119.2(3) . . ?
N7 C13 N9 115.7(2) . . ?
N9 C14 N10 121.3(2) . . ?
N12 C15 N11 124.3(2) . . ?
N12 C15 N10 119.6(2) . . ?
N11 C15 N10 116.1(2) . . ?
N12 C16 C17 123.0(3) . . ?
C16 C17 C18 116.6(3) . . ?
N11 C18 C17 123.3(3) . . ?
N13 C19 C20 122.0(4) . . ?
C19 C20 C21 117.9(4) . . ?
N14 C21 C20 122.4(4) . . ?
N14 C22 N13 125.2(3) . . ?
N14 C22 N15 119.4(3) . . ?
N13 C22 N15 115.4(3) . . ?
N15 C23 N16 120.9(3) . . ?
N18 C24 N17 125.0(3) . . ?
N18 C24 N16 119.9(3) . . ?
N17 C24 N16 115.1(3) . . ?
N18 C25 C26 123.2(3) . . ?
C27 C26 C25 116.9(3) . . ?
N17 C27 C26 122.6(3) . . ?
N19 C28 S1 179.1(3) . . ?
N20 C29 S2 179.8(4) . . ?
C31 C30 N21 115.6(2) . . ?
C30 C31 C32 110.1(3) . . ?
C33 C32 C31 113.3(3) . . ?
C35 C34 N21 115.1(3) . . ?
C34 C35 C36 110.9(4) . . ?
C37 C36 C35 116.5(5) . . ?
C39 C38 N21 115.5(2) . . ?
C38 C39 C40 112.4(3) . . ?
C41 C40 C39 114.5(4) . . ?
C43 C42 N21 116.2(2) . . ?
C42 C43 C44 110.1(3) . . ?
C45 C44 C43 113.5(4) . . ?

loop_
_geom_bond_atom_site_label_1
_geom_bond_atom_site_label_2
_geom_bond_distance
_geom_bond_site_symmetry_2
_geom_bond_publ_flag
Cu1 N7 2.093(2) . ?
Cu1 N13 2.099(3) . ?
Cu1 N19 2.112(3) . ?
Cu1 N1 2.124(2) . ?
Cu1 Cu2 2.5342(5) . ?
Cu2 N3 1.980(2) . ?
Cu2 N9 1.989(2) . ?
Cu2 N15 1.989(2) . ?
Cu2 Cu3 2.5214(5) . ?
Cu3 N4 1.952(2) . ?
Cu3 N10 2.000(2) . ?
Cu3 N16 2.026(2) . ?
Cu3 Cu4 2.5292(5) . ?
Cu4 N5 2.058(2) . ?
Cu4 N20 2.084(2) . ?
Cu4 N11 2.102(2) . ?
Cu4 N17 2.211(2) . ?
S1 C28 1.639(3) . ?
S2 C29 1.632(3) . ?
N1 C1 1.344(3) . ?
N1 C4 1.354(3) . ?
N2 C3 1.326(4) . ?
N2 C4 1.336(3) . ?
N3 C5 1.320(3) . ?
N3 C4 1.384(3) . ?
N4 C5 1.326(3) . ?
N4 C6 1.384(3) . ?
N5 C9 1.342(3) . ?
N5 C6 1.355(3) . ?
N6 C7 1.327(3) . ?
N6 C6 1.346(3) . ?
N7 C10 1.340(4) . ?
N7 C13 1.346(3) . ?
N8 C12 1.329(4) . ?
N8 C13 1.341(4) . ?
N9 C14 1.325(3) . ?
N9 C13 1.382(3) . ?
N10 C14 1.325(3) . ?
N10 C15 1.378(3) . ?
N11 C18 1.338(3) . ?
N11 C15 1.353(3) . ?
N12 C16 1.333(3) . ?
N12 C15 1.348(3) . ?
N13 C19 1.347(4) . ?
N13 C22 1.354(4) . ?
N14 C21 1.328(4) . ?
N14 C22 1.337(4) . ?
N15 C23 1.319(3) . ?
N15 C22 1.390(4) . ?
N16 C23 1.327(3) . ?
N16 C24 1.385(3) . ?
N17 C27 1.345(4) . ?
N17 C24 1.355(4) . ?
N18 C25 1.316(4) . ?
N18 C24 1.346(4) . ?
N19 C28 1.118(4) . ?
N20 C29 1.126(3) . ?
N21 C30 1.518(3) . ?
N21 C38 1.520(3) . ?
N21 C42 1.526(3) . ?
N21 C34 1.528(3) . ?
C1 C2 1.365(4) . ?
C2 C3 1.368(4) . ?
C7 C8 1.364(4) . ?
C8 C9 1.368(4) . ?
C10 C11 1.353(5) . ?
C11 C12 1.359(5) . ?
C16 C17 1.358(4) . ?
C17 C18 1.368(4) . ?
C19 C20 1.356(5) . ?
C20 C21 1.368(5) . ?
C25 C26 1.377(5) . ?
C26 C27 1.360(5) . ?
C30 C31 1.512(4) . ?
C31 C32 1.513(4) . ?
C32 C33 1.507(5) . ?
C34 C35 1.514(5) . ?
C35 C36 1.516(5) . ?
C36 C37 1.314(7) . ?
C38 C39 1.513(4) . ?
C39 C40 1.526(5) . ?
C40 C41 1.470(5) . ?
C42 C43 1.506(4) . ?
C43 C44 1.518(4) . ?
C44 C45 1.494(5) . ?
